data_4080338
loop_
_publ_author_name
'Carmona, Daniel'
'Ferrer, Joaquina'
'Garc\?\'ia, N\'estor'
'Ram\?\'irez, Paola'
'Lahoz, Fernando J.'
'Garc\?\'ia-Ordu\~na, Pilar'
'Oro, Luis A.'

_publ_section_title
;
 Chiral Octahedral Phosphano--Oxazoline Iridium(III) Complexes as
 Catalysts in Asymmetric Cycloaddition Reactions
;
_journal_issue 6
_journal_name_full Organometallics
_journal_page_first 1609
_journal_paper_doi 10.1021/om301089c
_journal_volume 32
_journal_year 2013
_chemical_absolute_configuration rmad
_chemical_formula_moiety 'C54 H47 Ir N O2 P3, 2(F6 Sb),C H2 Cl2, C4 H10 O'
_chemical_formula_sum 'C59 H59 Cl2 F12 Ir N O3 P3 Sb2'
_chemical_formula_weight 1657.58
_chemical_name_systematic
;
 ?
;
_space_group_IT_number 4
_symmetry_cell_setting monoclinic
_symmetry_space_group_name_Hall 'P 2yb'
_symmetry_space_group_name_H-M 'P 1 21 1'
_atom_sites_solution_hydrogens geom
_atom_sites_solution_primary direct
_atom_sites_solution_secondary difmap
_audit_creation_method SHELXL-97
_cell_angle_alpha 90.000(5)
_cell_angle_beta 109.079(5)
_cell_angle_gamma 90.000(5)
_cell_formula_units_Z 2
_cell_length_a 13.102(5)
_cell_length_b 16.399(5)
_cell_length_c 14.495(5)
_cell_measurement_reflns_used 6743
_cell_measurement_temperature 100(2)
_cell_measurement_theta_max 23.59
_cell_measurement_theta_min 2.48
_cell_volume 2943.3(18)
_computing_cell_refinement 'SAINT+ v. 6.01 (Bruker AXS, 2000)'
_computing_data_collection 'SMART v. 5.611 (Bruker AXS, 2000)'
_computing_data_reduction 'SAINT+ v. 6.01 (Bruker AXS, 2000)'
_computing_molecular_graphics 'XP program, SHELXTL v6.10,Bruker2000'
_computing_publication_material 'XCIF program, SHELXTLv6.10,BrukerAXS'
_computing_structure_refinement 'SHELXL-97 (Sheldrick, 2008)'
_computing_structure_solution 'SHELXS-97 (Sheldrick, 1997)'
_diffrn_ambient_temperature 100(2)
_diffrn_detector_area_resol_mean 8.26
_diffrn_measured_fraction_theta_full 0.996
_diffrn_measured_fraction_theta_max 0.934
_diffrn_measurement_device_type 'Bruker SMART APEX CCD system'
_diffrn_measurement_method '\w rotations with narrow frames'
_diffrn_radiation_monochromator graphite
_diffrn_radiation_source 'fine-focus sealed tube'
_diffrn_radiation_type MoK\a
_diffrn_radiation_wavelength 0.71069
_diffrn_reflns_av_R_equivalents 0.0527
_diffrn_reflns_av_sigmaI/netI 0.0735
_diffrn_reflns_limit_h_max 16
_diffrn_reflns_limit_h_min -17
_diffrn_reflns_limit_k_max 21
_diffrn_reflns_limit_k_min -22
_diffrn_reflns_limit_l_max 19
_diffrn_reflns_limit_l_min -19
_diffrn_reflns_number 36442
_diffrn_reflns_theta_full 27.50
_diffrn_reflns_theta_max 28.88
_diffrn_reflns_theta_min 1.49
_diffrn_standards_decay_% 'no decay'
_exptl_absorpt_coefficient_mu 3.423
_exptl_absorpt_correction_T_max 0.8752
_exptl_absorpt_correction_T_min 0.5211
_exptl_absorpt_correction_type multi-scan
_exptl_absorpt_process_details
; 
 SADABS: Area-Detector Absorption Correction. (1996)  Bruker-AXS 
 within SAINT+ package, v. 6.01.                    
;
_exptl_crystal_colour colourless
_exptl_crystal_density_diffrn 1.870
_exptl_crystal_density_method 'not measured'
_exptl_crystal_description 'irregular block'
_exptl_crystal_F_000 1620
_exptl_crystal_size_max 0.220
_exptl_crystal_size_mid 0.080
_exptl_crystal_size_min 0.040
_refine_diff_density_max 1.575
_refine_diff_density_min -4.429
_refine_diff_density_rms 0.177
_refine_ls_abs_structure_details 'Flack H D (1983), Acta Cryst. A39, 876-881'
_refine_ls_abs_structure_Flack 0.018(6)
_refine_ls_extinction_method none
_refine_ls_goodness_of_fit_ref 1.117
_refine_ls_hydrogen_treatment mixed
_refine_ls_matrix_type full
_refine_ls_number_parameters 746
_refine_ls_number_reflns 13985
_refine_ls_number_restraints 21
_refine_ls_restrained_S_all 1.116
_refine_ls_R_factor_all 0.0666
_refine_ls_R_factor_gt 0.0592
_refine_ls_shift/su_max 0.001
_refine_ls_shift/su_mean 0.000
_refine_ls_structure_factor_coef Fsqd
_refine_ls_weighting_details 'calc w=1/[\s^2^(Fo^2^)+(0.0398P)^2^+15.1493P] where P=(Fo^2^+2Fc^2^)/3'
_refine_ls_weighting_scheme calc
_refine_ls_wR_factor_gt 0.1190
_refine_ls_wR_factor_ref 0.1221
_reflns_number_gt 12765
_reflns_number_total 13985
_reflns_threshold_expression >2sigma(I)
_cod_data_source_file om301089c_si_002.cif
_cod_data_source_block cmpnd_2
_cod_original_sg_symbol_H-M P21
_cod_database_code 4080338

loop_
_symmetry_equiv_pos_as_xyz
'x, y, z'
'-x, y+1/2, -z'

loop_
_atom_site_label
_atom_site_type_symbol
_atom_site_fract_x
_atom_site_fract_y
_atom_site_fract_z
_atom_site_U_iso_or_equiv
_atom_site_adp_type
_atom_site_occupancy
_atom_site_symmetry_multiplicity
_atom_site_calc_flag
_atom_site_refinement_flags
_atom_site_disorder_assembly
_atom_site_disorder_group
Ir Ir 0.76566(2) 0.67661(2) 0.74719(2) 0.01364(7) Uani 1 1 d D . .
H H 0.719(6) 0.682(8) 0.836(4) 0.02(2) Uiso 1 1 d D . .
P1 P 0.73051(19) 0.53670(14) 0.72534(17) 0.0167(5) Uani 1 1 d . . .
P2 P 0.58363(17) 0.68874(14) 0.67082(16) 0.0166(5) Uani 1 1 d . . .
P3 P 0.80135(18) 0.81450(13) 0.78385(17) 0.0154(4) Uani 1 1 d . . .
O1 O 1.1125(4) 0.6796(5) 0.8749(4) 0.0215(11) Uani 1 1 d . . .
O2 O 0.8342(4) 0.6831(5) 0.6233(4) 0.0258(13) Uani 1 1 d . . .
N N 0.9324(5) 0.6631(4) 0.8332(5) 0.0175(17) Uani 1 1 d . . .
C1 C 0.7618(7) 0.4674(5) 0.8300(6) 0.0172(17) Uani 1 1 d . . .
C2 C 0.7839(7) 0.3855(6) 0.8198(7) 0.0225(19) Uani 1 1 d . . .
H2 H 0.7934 0.3667 0.7611 0.027 Uiso 1 1 calc R . .
C3 C 0.7924(8) 0.3305(6) 0.8963(7) 0.027(2) Uani 1 1 d . . .
H3 H 0.8072 0.2746 0.8890 0.033 Uiso 1 1 calc R . .
C4 C 0.7791(8) 0.3577(6) 0.9827(7) 0.025(2) Uani 1 1 d . . .
H4 H 0.7825 0.3202 1.0337 0.030 Uiso 1 1 calc R . .
C5 C 0.7607(8) 0.4402(6) 0.9937(7) 0.029(2) Uani 1 1 d . . .
H5 H 0.7566 0.4601 1.0539 0.034 Uiso 1 1 calc R . .
C6 C 0.7487(8) 0.4929(6) 0.9171(7) 0.024(2) Uani 1 1 d . . .
H6 H 0.7309 0.5483 0.9238 0.028 Uiso 1 1 calc R . .
C7 C 0.7846(7) 0.4843(5) 0.6404(6) 0.0175(17) Uani 1 1 d . . .
C8 C 0.7213(8) 0.4417(6) 0.5614(7) 0.026(2) Uani 1 1 d . . .
H8 H 0.6449 0.4419 0.5455 0.031 Uiso 1 1 calc R . .
C9 C 0.7693(9) 0.3982(6) 0.5047(8) 0.033(2) Uani 1 1 d . . .
H9 H 0.7252 0.3687 0.4497 0.039 Uiso 1 1 calc R . .
C10 C 0.8800(9) 0.3970(6) 0.5267(8) 0.030(2) Uani 1 1 d . . .
H10 H 0.9122 0.3667 0.4875 0.036 Uiso 1 1 calc R . .
C11 C 0.9426(9) 0.4402(7) 0.6056(8) 0.039(3) Uani 1 1 d . . .
H11 H 1.0189 0.4393 0.6211 0.046 Uiso 1 1 calc R . .
C12 C 0.8979(8) 0.4851(6) 0.6636(7) 0.026(2) Uani 1 1 d . . .
H12 H 0.9423 0.5157 0.7174 0.031 Uiso 1 1 calc R . .
C13 C 0.5856(7) 0.5229(6) 0.6775(6) 0.0211(19) Uani 1 1 d . . .
H13 H 0.5551 0.4699 0.6640 0.025 Uiso 1 1 calc R . .
C14 C 0.5242(7) 0.5871(6) 0.6619(7) 0.0226(19) Uani 1 1 d . . .
H14 H 0.4482 0.5811 0.6460 0.027 Uiso 1 1 calc R . .
C15 C 0.5217(7) 0.7180(5) 0.5426(6) 0.0216(19) Uani 1 1 d . . .
C16 C 0.5826(8) 0.7201(7) 0.4808(7) 0.029(2) Uani 1 1 d . . .
H16 H 0.6582 0.7108 0.5059 0.035 Uiso 1 1 calc R . .
C17 C 0.5330(9) 0.7360(7) 0.3813(8) 0.037(3) Uani 1 1 d . . .
H17 H 0.5754 0.7396 0.3393 0.044 Uiso 1 1 calc R . .
C18 C 0.4219(9) 0.7465(6) 0.3439(8) 0.034(2) Uani 1 1 d . . .
H18 H 0.3879 0.7567 0.2763 0.040 Uiso 1 1 calc R . .
C19 C 0.3625(8) 0.7422(7) 0.4043(8) 0.032(2) Uani 1 1 d . . .
H19 H 0.2864 0.7490 0.3782 0.038 Uiso 1 1 calc R . .
C20 C 0.4106(7) 0.7279(5) 0.5045(7) 0.024(2) Uani 1 1 d . . .
H20 H 0.3676 0.7250 0.5460 0.029 Uiso 1 1 calc R . .
C21 C 0.5109(7) 0.7473(6) 0.7368(7) 0.023(2) Uani 1 1 d . . .
C22 C 0.4763(7) 0.8265(6) 0.7068(8) 0.025(2) Uani 1 1 d . . .
H22 H 0.4878 0.8502 0.6512 0.030 Uiso 1 1 calc R . .
C23 C 0.4240(8) 0.8696(7) 0.7615(9) 0.037(3) Uani 1 1 d . . .
H23 H 0.3983 0.9234 0.7429 0.044 Uiso 1 1 calc R . .
C24 C 0.4093(10) 0.8333(8) 0.8446(9) 0.042(3) Uani 1 1 d . . .
H24 H 0.3753 0.8635 0.8823 0.051 Uiso 1 1 calc R . .
C25 C 0.4428(8) 0.7559(7) 0.8717(9) 0.037(3) Uani 1 1 d . . .
H25 H 0.4322 0.7319 0.9276 0.045 Uiso 1 1 calc R . .
C26 C 0.4937(8) 0.7118(7) 0.8152(8) 0.035(2) Uani 1 1 d . . .
H26 H 0.5159 0.6571 0.8320 0.041 Uiso 1 1 calc R . .
C27 C 0.7101(7) 0.8928(5) 0.7141(7) 0.0201(18) Uani 1 1 d . . .
C28 C 0.6844(8) 0.8899(6) 0.6138(7) 0.027(2) Uani 1 1 d . . .
H28 H 0.7111 0.8466 0.5846 0.033 Uiso 1 1 calc R . .
C29 C 0.6206(8) 0.9490(7) 0.5562(8) 0.037(3) Uani 1 1 d . . .
H29 H 0.6032 0.9464 0.4873 0.045 Uiso 1 1 calc R . .
C30 C 0.5807(8) 1.0135(6) 0.5986(8) 0.033(2) Uani 1 1 d . . .
H30 H 0.5369 1.0549 0.5591 0.040 Uiso 1 1 calc R . .
C31 C 0.6065(8) 1.0153(6) 0.6986(10) 0.041(3) Uani 1 1 d . . .
H31 H 0.5787 1.0578 0.7282 0.049 Uiso 1 1 calc R . .
C32 C 0.6727(8) 0.9560(5) 0.7572(8) 0.028(2) Uani 1 1 d . . .
H32 H 0.6921 0.9590 0.8262 0.033 Uiso 1 1 calc R . .
C33 C 0.8209(7) 0.8374(5) 0.9116(6) 0.0182(17) Uani 1 1 d . . .
C34 C 0.7358(7) 0.8242(6) 0.9464(7) 0.0228(19) Uani 1 1 d . . .
H34 H 0.6686 0.8051 0.9034 0.027 Uiso 1 1 calc R . .
C35 C 0.7480(9) 0.8386(7) 1.0429(8) 0.033(2) Uani 1 1 d . . .
H35 H 0.6889 0.8297 1.0660 0.039 Uiso 1 1 calc R . .
C36 C 0.8463(9) 0.8662(6) 1.1073(8) 0.032(2) Uani 1 1 d . . .
H36 H 0.8551 0.8759 1.1740 0.039 Uiso 1 1 calc R . .
C37 C 0.9297(8) 0.8789(6) 1.0718(7) 0.024(2) Uani 1 1 d . . .
H37 H 0.9967 0.8980 1.1151 0.029 Uiso 1 1 calc R . .
C38 C 0.9202(7) 0.8651(6) 0.9749(7) 0.0221(19) Uani 1 1 d . . .
H38 H 0.9795 0.8742 0.9522 0.026 Uiso 1 1 calc R . .
C39 C 0.9264(7) 0.8423(5) 0.7652(6) 0.0168(17) Uani 1 1 d . . .
C40 C 0.9406(8) 0.9207(6) 0.7321(8) 0.029(2) Uani 1 1 d . . .
H40 H 0.8843 0.9597 0.7220 0.035 Uiso 1 1 calc R . .
C41 C 1.0355(7) 0.9429(6) 0.7135(7) 0.024(2) Uani 1 1 d . . .
H41 H 1.0428 0.9964 0.6911 0.029 Uiso 1 1 calc R . .
C42 C 1.1179(8) 0.8875(6) 0.7277(7) 0.027(2) Uani 1 1 d . . .
H42 H 1.1814 0.9023 0.7136 0.032 Uiso 1 1 calc R . .
C43 C 1.1085(7) 0.8097(6) 0.7628(7) 0.0204(18) Uani 1 1 d . . .
H43 H 1.1658 0.7716 0.7731 0.025 Uiso 1 1 calc R . .
C44 C 1.0144(7) 0.7877(5) 0.7828(6) 0.0164(17) Uani 1 1 d . . .
C45 C 1.0124(7) 0.7082(5) 0.8268(6) 0.0177(17) Uani 1 1 d . . .
C46 C 1.0980(7) 0.5951(5) 0.9074(7) 0.0223(19) Uani 1 1 d . . .
H46 H 1.1093 0.5522 0.8627 0.027 Uiso 1 1 calc R . .
C47 C 1.1703(8) 0.5836(6) 1.0125(7) 0.029(2) Uani 1 1 d . . .
H47A H 1.1913 0.5257 1.0262 0.035 Uiso 1 1 calc R . .
H47B H 1.2362 0.6174 1.0273 0.035 Uiso 1 1 calc R . .
C48 C 1.0991(9) 0.6116(6) 1.0702(7) 0.028(2) Uani 1 1 d . . .
C49 C 1.1271(10) 0.6272(6) 1.1704(8) 0.039(3) Uani 1 1 d . . .
H49 H 1.1998 0.6214 1.2118 0.047 Uiso 1 1 calc R . .
C50 C 1.0488(10) 0.6509(6) 1.2081(7) 0.038(3) Uani 1 1 d . . .
H50 H 1.0676 0.6596 1.2765 0.046 Uiso 1 1 calc R . .
C51 C 0.9458(10) 0.6623(6) 1.1510(7) 0.034(2) Uani 1 1 d . . .
H51 H 0.8933 0.6804 1.1787 0.041 Uiso 1 1 calc R . .
C52 C 0.9162(9) 0.6473(6) 1.0504(7) 0.031(2) Uani 1 1 d . . .
H52 H 0.8438 0.6558 1.0094 0.037 Uiso 1 1 calc R . .
C53 C 0.9942(9) 0.6196(6) 1.0109(7) 0.028(2) Uani 1 1 d . . .
C54 C 0.9823(7) 0.5989(5) 0.9068(6) 0.0196(18) Uani 1 1 d . . .
H54 H 0.9451 0.5453 0.8875 0.024 Uiso 1 1 calc R . .
Sb1 Sb 0.13836(7) 0.63593(6) 0.56731(6) 0.0532(3) Uani 1 1 d . . .
F1 F 0.2341(5) 0.7143(5) 0.6420(5) 0.061(2) Uani 1 1 d . . .
F2 F 0.0370(8) 0.5643(6) 0.4872(6) 0.088(3) Uani 1 1 d . . .
F3 F 0.2539(7) 0.5718(5) 0.5619(6) 0.070(2) Uani 1 1 d . . .
F4 F 0.0251(6) 0.7038(7) 0.5762(7) 0.098(4) Uani 1 1 d . . .
F5 F 0.1376(6) 0.6934(5) 0.4551(6) 0.063(2) Uani 1 1 d . . .
F6 F 0.1299(9) 0.5824(7) 0.6783(6) 0.100(4) Uani 1 1 d . . .
Sb2A Sb 0.6275(3) 0.61526(13) 0.1571(2) 0.0305(7) Uani 0.422(7) 1 d P A 1
F7A F 0.7232(16) 0.6998(12) 0.2058(15) 0.066(6) Uiso 0.422(7) 1 d P A 1
F8A F 0.535(2) 0.5282(14) 0.1013(17) 0.074(6) Uiso 0.422(7) 1 d P A 1
F9A F 0.6417(13) 0.6363(10) 0.0325(11) 0.039(4) Uiso 0.422(7) 1 d P A 1
F10A F 0.6213(13) 0.5940(9) 0.2828(11) 0.034(3) Uiso 0.422(7) 1 d P A 1
F11A F 0.5077(17) 0.6917(14) 0.1286(16) 0.077(6) Uiso 0.422(7) 1 d P A 1
F12A F 0.7414(18) 0.5473(12) 0.1827(15) 0.058(5) Uiso 0.422(7) 1 d P A 1
Sb2B Sb 0.5666(4) 0.60665(11) 0.1143(3) 0.0512(11) Uani 0.578(7) 1 d P A 2
F7B F 0.6535(14) 0.7000(10) 0.1458(13) 0.079(5) Uiso 0.578(7) 1 d P A 2
F8B F 0.4699(14) 0.5231(10) 0.0891(12) 0.067(4) Uiso 0.578(7) 1 d P A 2
F9B F 0.5805(13) 0.6083(10) -0.0071(12) 0.074(4) Uiso 0.578(7) 1 d P A 2
F10B F 0.5631(13) 0.6100(10) 0.2403(11) 0.068(4) Uiso 0.578(7) 1 d P A 2
F11B F 0.4444(12) 0.6700(12) 0.0724(11) 0.076(4) Uiso 0.578(7) 1 d P A 2
F12B F 0.6839(12) 0.5316(9) 0.1601(10) 0.053(3) Uiso 0.578(7) 1 d P A 2
C97A C 0.4699(19) 0.4624(13) 0.8949(18) 0.090(8) Uiso 0.50 1 d PD B 5
C97B C 0.386(2) 0.4358(15) 0.7559(12) 0.090(8) Uiso 0.50 1 d PD B 6
Cl1 Cl 0.4833(5) 0.3711(4) 0.8353(6) 0.125(2) Uani 1 1 d D . .
Cl2 Cl 0.3509(6) 0.5132(4) 0.8258(6) 0.133(3) Uani 1 1 d D . .
O5 O 0.1951(10) 0.2358(6) 0.5537(9) 0.091(4) Uani 1 1 d D . .
C94A C 0.164(3) 0.1734(13) 0.614(2) 0.093(4) Uiso 0.50 1 d PD C 3
C93A C 0.163(2) 0.3223(9) 0.5585(19) 0.093(4) Uiso 0.50 1 d PD C 3
C92A C 0.237(3) 0.3588(16) 0.655(3) 0.093(4) Uiso 0.50 1 d PD C 3
C95A C 0.213(4) 0.0911(10) 0.595(3) 0.093(4) Uiso 0.50 1 d PD C 3
C94B C 0.194(3) 0.1596(11) 0.610(2) 0.093(4) Uiso 0.50 1 d PD C 4
C93B C 0.144(2) 0.3099(10) 0.578(3) 0.093(4) Uiso 0.50 1 d PD C 4
C92B C 0.229(3) 0.3773(12) 0.608(3) 0.093(4) Uiso 0.50 1 d PD C 4
C95B C 0.207(4) 0.0885(9) 0.545(3) 0.093(4) Uiso 0.50 1 d PD C 4

loop_
_atom_site_aniso_label
_atom_site_aniso_U_11
_atom_site_aniso_U_22
_atom_site_aniso_U_33
_atom_site_aniso_U_23
_atom_site_aniso_U_13
_atom_site_aniso_U_12
Ir 0.01267(12) 0.01286(12) 0.01354(12) -0.00057(16) 0.00177(9) -0.00068(18)
P1 0.0170(11) 0.0153(11) 0.0159(11) -0.0024(8) 0.0025(9) -0.0023(8)
P2 0.0154(9) 0.0117(14) 0.0221(10) -0.0031(9) 0.0052(8) -0.0003(8)
P3 0.0145(11) 0.0137(11) 0.0172(11) 0.0015(9) 0.0042(9) 0.0012(8)
O1 0.014(2) 0.018(3) 0.030(3) 0.003(4) 0.003(2) 0.003(4)
O2 0.023(3) 0.032(4) 0.023(3) -0.010(4) 0.008(2) -0.007(4)
N 0.020(3) 0.008(5) 0.023(3) 0.001(3) 0.005(3) -0.002(3)
C1 0.021(4) 0.013(4) 0.017(4) -0.003(3) 0.006(4) -0.002(3)
C2 0.022(5) 0.023(5) 0.019(4) 0.000(4) 0.001(4) 0.001(4)
C3 0.032(5) 0.018(5) 0.029(5) 0.009(4) 0.005(4) 0.009(4)
C4 0.027(5) 0.021(5) 0.028(5) 0.008(4) 0.010(4) 0.002(4)
C5 0.039(6) 0.032(5) 0.020(5) -0.005(4) 0.017(4) -0.002(4)
C6 0.033(5) 0.013(4) 0.030(5) -0.001(4) 0.018(4) 0.002(4)
C7 0.018(4) 0.015(4) 0.020(4) 0.005(3) 0.007(4) -0.005(3)
C8 0.025(5) 0.030(5) 0.021(5) -0.002(4) 0.006(4) -0.009(4)
C9 0.044(6) 0.028(5) 0.028(5) -0.014(4) 0.014(5) -0.009(5)
C10 0.042(6) 0.021(5) 0.034(6) -0.004(4) 0.022(5) -0.003(4)
C11 0.028(6) 0.046(7) 0.040(6) -0.005(5) 0.010(5) 0.011(5)
C12 0.025(5) 0.026(5) 0.025(5) -0.006(4) 0.007(4) -0.001(4)
C13 0.015(4) 0.023(5) 0.020(4) -0.006(4) -0.003(3) -0.005(3)
C14 0.014(4) 0.024(5) 0.027(5) 0.000(4) 0.003(4) -0.003(4)
C15 0.023(5) 0.017(4) 0.018(4) 0.001(4) -0.003(4) 0.003(4)
C16 0.023(5) 0.043(6) 0.017(5) -0.005(4) 0.002(4) 0.001(4)
C17 0.041(6) 0.045(7) 0.027(6) 0.003(5) 0.014(5) 0.019(5)
C18 0.036(6) 0.027(5) 0.026(6) -0.006(4) -0.006(5) 0.002(4)
C19 0.018(5) 0.030(5) 0.038(6) 0.003(5) -0.001(4) 0.004(4)
C20 0.022(5) 0.015(4) 0.032(5) 0.002(4) 0.004(4) 0.005(4)
C21 0.016(4) 0.017(4) 0.036(6) -0.006(4) 0.008(4) -0.008(3)
C22 0.021(5) 0.019(5) 0.038(6) -0.008(4) 0.014(4) 0.002(4)
C23 0.016(5) 0.036(6) 0.056(7) -0.017(5) 0.007(5) 0.002(4)
C24 0.041(7) 0.056(8) 0.036(6) -0.025(6) 0.020(6) -0.008(6)
C25 0.027(6) 0.049(7) 0.043(7) -0.018(5) 0.022(5) -0.009(5)
C26 0.031(5) 0.034(5) 0.039(6) -0.013(5) 0.011(5) -0.003(4)
C27 0.011(4) 0.018(4) 0.027(5) 0.004(4) 0.000(3) -0.005(3)
C28 0.028(5) 0.022(5) 0.026(5) 0.002(4) 0.001(4) -0.003(4)
C29 0.027(5) 0.038(6) 0.038(6) 0.017(5) -0.002(5) 0.001(5)
C30 0.022(5) 0.027(5) 0.045(6) 0.016(5) 0.001(5) 0.002(4)
C31 0.025(5) 0.021(5) 0.068(8) -0.009(5) 0.005(5) 0.004(4)
C32 0.022(5) 0.016(4) 0.036(6) 0.003(4) -0.002(4) -0.006(4)
C33 0.022(5) 0.017(4) 0.014(4) 0.001(3) 0.003(3) -0.002(3)
C34 0.020(5) 0.024(5) 0.023(5) -0.006(4) 0.004(4) -0.006(4)
C35 0.034(6) 0.036(6) 0.033(6) 0.004(5) 0.017(5) -0.008(5)
C36 0.053(7) 0.019(5) 0.025(5) -0.004(4) 0.014(5) -0.002(4)
C37 0.022(5) 0.025(5) 0.019(4) -0.010(4) -0.002(4) -0.006(4)
C38 0.018(4) 0.024(5) 0.022(5) 0.000(4) 0.005(4) 0.002(4)
C39 0.014(4) 0.017(4) 0.014(4) -0.004(3) -0.003(3) -0.003(3)
C40 0.020(5) 0.024(5) 0.036(6) 0.005(4) 0.000(4) 0.000(4)
C41 0.021(5) 0.023(5) 0.021(5) 0.015(4) -0.002(4) -0.003(4)
C42 0.023(5) 0.027(5) 0.030(5) -0.007(4) 0.006(4) -0.013(4)
C43 0.021(4) 0.020(4) 0.023(5) -0.005(4) 0.011(4) -0.005(4)
C44 0.018(4) 0.015(4) 0.015(4) -0.004(3) 0.004(3) -0.005(3)
C45 0.014(4) 0.020(4) 0.014(4) 0.003(3) -0.002(3) 0.000(3)
C46 0.020(5) 0.016(4) 0.026(5) -0.007(4) 0.001(4) -0.001(3)
C47 0.029(5) 0.015(4) 0.028(5) 0.003(4) -0.011(4) 0.001(4)
C48 0.039(6) 0.014(4) 0.020(5) 0.004(4) -0.006(4) 0.001(4)
C49 0.054(7) 0.016(5) 0.030(6) 0.004(4) -0.011(5) -0.007(5)
C50 0.069(8) 0.018(5) 0.020(5) 0.004(4) 0.004(5) 0.000(5)
C51 0.059(6) 0.021(6) 0.023(4) 0.002(4) 0.012(4) -0.001(4)
C52 0.042(6) 0.028(5) 0.014(4) 0.009(4) -0.002(4) 0.008(4)
C53 0.043(6) 0.016(4) 0.020(5) -0.002(4) 0.005(4) -0.003(4)
C54 0.019(4) 0.015(4) 0.020(4) 0.001(3) 0.002(4) 0.002(3)
Sb1 0.0416(5) 0.0830(6) 0.0447(5) -0.0333(4) 0.0276(4) -0.0352(4)
F1 0.039(4) 0.093(6) 0.055(5) -0.039(4) 0.021(3) -0.025(4)
F2 0.100(7) 0.122(8) 0.056(5) -0.057(5) 0.043(5) -0.089(6)
F3 0.077(6) 0.063(5) 0.078(6) -0.030(5) 0.039(5) -0.021(5)
F4 0.048(4) 0.155(11) 0.097(7) -0.090(7) 0.033(5) -0.033(5)
F5 0.070(5) 0.058(6) 0.063(5) -0.020(4) 0.026(4) -0.020(4)
F6 0.119(8) 0.137(10) 0.055(5) -0.034(6) 0.041(6) -0.085(7)
Sb2A 0.0339(17) 0.0287(10) 0.0316(13) 0.0075(8) 0.0143(13) 0.0093(9)
Sb2B 0.086(3) 0.0301(8) 0.0568(17) 0.0190(9) 0.050(2) 0.0198(10)
Cl1 0.112(4) 0.098(4) 0.189(7) -0.002(4) 0.083(5) -0.007(3)
Cl2 0.127(5) 0.087(4) 0.211(8) 0.011(4) 0.091(6) -0.020(4)
O5 0.081(8) 0.081(9) 0.126(12) 0.003(8) 0.054(8) 0.002(7)

loop_
_atom_type_symbol
_atom_type_description
_atom_type_scat_dispersion_real
_atom_type_scat_dispersion_imag
_atom_type_scat_source
C C 0.0033 0.0016 'International Tables Vol C Tables 4.2.6.8 and 6.1.1.4'
H H 0.0000 0.0000 'International Tables Vol C Tables 4.2.6.8 and 6.1.1.4'
N N 0.0061 0.0033 'International Tables Vol C Tables 4.2.6.8 and 6.1.1.4'
O O 0.0106 0.0060 'International Tables Vol C Tables 4.2.6.8 and 6.1.1.4'
F F 0.0171 0.0103 'International Tables Vol C Tables 4.2.6.8 and 6.1.1.4'
P P 0.1023 0.0942 'International Tables Vol C Tables 4.2.6.8 and 6.1.1.4'
Sb Sb -0.5866 1.5461 'International Tables Vol C Tables 4.2.6.8 and 6.1.1.4'
Ir Ir -1.4442 7.9887 'International Tables Vol C Tables 4.2.6.8 and 6.1.1.4'
Cl Cl 0.1484 0.1585 'International Tables Vol C Tables 4.2.6.8 and 6.1.1.4'

loop_
_geom_angle_atom_site_label_1
_geom_angle_atom_site_label_2
_geom_angle_atom_site_label_3
_geom_angle
N Ir O2 82.7(2)
N Ir P2 173.8(2)
O2 Ir P2 103.53(16)
N Ir P3 83.0(2)
O2 Ir P3 91.9(2)
P2 Ir P3 97.22(8)
N Ir P1 95.5(2)
O2 Ir P1 92.9(2)
P2 Ir P1 83.79(8)
P3 Ir P1 174.73(8)
N Ir H 97(3)
O2 Ir H 174(5)
P2 Ir H 77(3)
P3 Ir H 82(4)
P1 Ir H 93(5)
C13 P1 C7 105.8(4)
C13 P1 C1 99.3(4)
C7 P1 C1 103.6(4)
C13 P1 Ir 108.0(3)
C7 P1 Ir 116.8(3)
C1 P1 Ir 121.0(3)
C14 P2 C21 103.5(4)
C14 P2 C15 97.5(4)
C21 P2 C15 105.1(4)
C14 P2 Ir 107.9(3)
C21 P2 Ir 115.6(3)
C15 P2 Ir 124.0(3)
C39 P3 C27 101.7(4)
C39 P3 C33 105.5(4)
C27 P3 C33 105.5(4)
C39 P3 Ir 109.5(3)
C27 P3 Ir 120.7(3)
C33 P3 Ir 112.4(3)
C45 O1 C46 106.4(7)
C45 N C54 106.0(7)
C45 N Ir 125.9(6)
C54 N Ir 128.0(5)
C2 C1 C6 118.6(8)
C2 C1 P1 120.6(7)
C6 C1 P1 120.3(7)
C1 C2 C3 120.0(9)
C1 C2 H2 120.0
C3 C2 H2 120.0
C4 C3 C2 120.3(9)
C4 C3 H3 119.9
C2 C3 H3 119.9
C3 C4 C5 119.4(9)
C3 C4 H4 120.3
C5 C4 H4 120.3
C6 C5 C4 119.8(9)
C6 C5 H5 120.1
C4 C5 H5 120.1
C5 C6 C1 121.8(9)
C5 C6 H6 119.1
C1 C6 H6 119.1
C8 C7 C12 120.5(9)
C8 C7 P1 122.9(7)
C12 C7 P1 116.5(7)
C7 C8 C9 119.4(9)
C7 C8 H8 120.3
C9 C8 H8 120.3
C10 C9 C8 121.2(9)
C10 C9 H9 119.4
C8 C9 H9 119.4
C11 C10 C9 118.9(9)
C11 C10 H10 120.6
C9 C10 H10 120.6
C10 C11 C12 121.8(10)
C10 C11 H11 119.1
C12 C11 H11 119.1
C11 C12 C7 118.2(9)
C11 C12 H12 120.9
C7 C12 H12 120.9
C14 C13 P1 118.5(7)
C14 C13 H13 120.7
P1 C13 H13 120.7
C13 C14 P2 120.1(7)
C13 C14 H14 120.0
P2 C14 H14 120.0
C16 C15 C20 119.5(9)
C16 C15 P2 120.4(7)
C20 C15 P2 119.6(7)
C15 C16 C17 120.1(9)
C15 C16 H16 119.9
C17 C16 H16 119.9
C18 C17 C16 120.0(10)
C18 C17 H17 120.0
C16 C17 H17 120.0
C19 C18 C17 119.6(10)
C19 C18 H18 120.2
C17 C18 H18 120.2
C18 C19 C20 121.4(10)
C18 C19 H19 119.3
C20 C19 H19 119.3
C15 C20 C19 119.4(9)
C15 C20 H20 120.3
C19 C20 H20 120.3
C26 C21 C22 122.2(9)
C26 C21 P2 118.0(8)
C22 C21 P2 119.8(7)
C21 C22 C23 117.6(10)
C21 C22 H22 121.2
C23 C22 H22 121.2
C22 C23 C24 119.9(11)
C22 C23 H23 120.0
C24 C23 H23 120.0
C25 C24 C23 121.3(10)
C25 C24 H24 119.3
C23 C24 H24 119.3
C24 C25 C26 118.7(11)
C24 C25 H25 120.6
C26 C25 H25 120.6
C21 C26 C25 120.2(11)
C21 C26 H26 119.9
C25 C26 H26 119.9
C32 C27 C28 120.1(9)
C32 C27 P3 123.0(7)
C28 C27 P3 116.8(7)
C29 C28 C27 120.5(10)
C29 C28 H28 119.7
C27 C28 H28 119.7
C28 C29 C30 120.3(11)
C28 C29 H29 119.9
C30 C29 H29 119.9
C31 C30 C29 118.5(9)
C31 C30 H30 120.7
C29 C30 H30 120.7
C30 C31 C32 121.1(10)
C30 C31 H31 119.5
C32 C31 H31 119.4
C27 C32 C31 119.4(10)
C27 C32 H32 120.3
C31 C32 H32 120.3
C34 C33 C38 119.9(8)
C34 C33 P3 118.4(7)
C38 C33 P3 121.6(7)
C35 C34 C33 120.3(9)
C35 C34 H34 119.9
C33 C34 H34 119.9
C34 C35 C36 120.7(10)
C34 C35 H35 119.6
C36 C35 H35 119.6
C37 C36 C35 118.3(9)
C37 C36 H36 120.8
C35 C36 H36 120.8
C36 C37 C38 122.6(9)
C36 C37 H37 118.7
C38 C37 H37 118.7
C37 C38 C33 118.2(9)
C37 C38 H38 120.9
C33 C38 H38 120.9
C40 C39 C44 116.7(8)
C40 C39 P3 120.6(7)
C44 C39 P3 122.6(6)
C41 C40 C39 121.8(9)
C41 C40 H40 119.1
C39 C40 H40 119.1
C42 C41 C40 120.1(9)
C42 C41 H41 120.0
C40 C41 H41 120.0
C41 C42 C43 120.1(9)
C41 C42 H42 120.0
C43 C42 H42 120.0
C42 C43 C44 119.9(9)
C42 C43 H43 120.0
C44 C43 H43 120.0
C43 C44 C39 121.3(8)
C43 C44 C45 117.6(8)
C39 C44 C45 121.1(8)
N C45 O1 115.5(8)
N C45 C44 131.7(8)
O1 C45 C44 112.6(8)
O1 C46 C54 100.9(7)
O1 C46 C47 109.2(7)
C54 C46 C47 107.8(8)
O1 C46 H46 112.7
C54 C46 H46 112.7
C47 C46 H46 112.7
C48 C47 C46 102.8(8)
C48 C47 H47A 111.2
C46 C47 H47A 111.2
C48 C47 H47B 111.2
C46 C47 H47B 111.2
H47A C47 H47B 109.1
C53 C48 C49 120.2(10)
C53 C48 C47 110.8(8)
C49 C48 C47 129.0(10)
C50 C49 C48 119.4(11)
C50 C49 H49 120.3
C48 C49 H49 120.3
C51 C50 C49 121.7(10)
C51 C50 H50 119.1
C49 C50 H50 119.1
C50 C51 C52 119.8(11)
C50 C51 H51 120.1
C52 C51 H51 120.1
C53 C52 C51 119.4(10)
C53 C52 H52 120.3
C51 C52 H52 120.3
C48 C53 C52 119.5(9)
C48 C53 C54 111.2(9)
C52 C53 C54 129.3(9)
N C54 C53 115.9(7)
N C54 C46 103.8(7)
C53 C54 C46 103.2(8)
N C54 H54 111.1
C53 C54 H54 111.1
C46 C54 H54 111.1
F3 Sb1 F2 92.4(4)
F3 Sb1 F6 92.8(5)
F2 Sb1 F6 90.5(4)
F3 Sb1 F1 90.7(3)
F2 Sb1 F1 175.7(5)
F6 Sb1 F1 92.4(4)
F3 Sb1 F5 91.2(4)
F2 Sb1 F5 88.6(4)
F6 Sb1 F5 176.0(5)
F1 Sb1 F5 88.2(3)
F3 Sb1 F4 177.8(4)
F2 Sb1 F4 89.9(4)
F6 Sb1 F4 87.1(5)
F1 Sb1 F4 87.1(3)
F5 Sb1 F4 88.9(4)
F12A Sb2A F7A 88.4(9)
F12A Sb2A F8A 89.7(10)
F7A Sb2A F8A 176.2(10)
F12A Sb2A F10A 88.9(8)
F7A Sb2A F10A 90.4(8)
F8A Sb2A F10A 92.8(8)
F12A Sb2A F9A 88.6(8)
F7A Sb2A F9A 87.8(8)
F8A Sb2A F9A 88.9(9)
F10A Sb2A F9A 177.0(7)
F12A Sb2A F11A 178.0(10)
F7A Sb2A F11A 89.8(9)
F8A Sb2A F11A 92.0(10)
F10A Sb2A F11A 92.1(8)
F9A Sb2A F11A 90.3(8)
F8B Sb2B F9B 95.7(7)
F8B Sb2B F11B 83.4(8)
F9B Sb2B F11B 91.4(7)
F8B Sb2B F10B 88.8(7)
F9B Sb2B F10B 175.2(8)
F11B Sb2B F10B 90.5(7)
F8B Sb2B F7B 172.7(7)
F9B Sb2B F7B 88.8(7)
F11B Sb2B F7B 90.7(8)
F10B Sb2B F7B 86.8(7)
F8B Sb2B F12B 90.7(7)
F9B Sb2B F12B 91.3(7)
F11B Sb2B F12B 173.8(7)
F10B Sb2B F12B 87.3(7)
F7B Sb2B F12B 95.0(7)
Cl2 C97A Cl1 109.5(8)
Cl1 C97B Cl2 108.9(8)
C97A Cl1 C97B 69.1(8)
C97A Cl2 C97B 69.1(8)
C93B O5 C94A 101.1(15)
C93A O5 C94A 119.4(11)
C93B O5 C94B 118.0(10)
C93A O5 C94B 135.8(15)
O5 C94A C95A 106.4(9)
O5 C93A C92A 107.9(9)
O5 C94B C95B 105.8(9)
O5 C93B C92B 108.1(10)

loop_
_geom_bond_atom_site_label_1
_geom_bond_atom_site_label_2
_geom_bond_distance
Ir N 2.143(7)
Ir O2 2.258(6)
Ir P2 2.286(2)
Ir P3 2.335(2)
Ir P1 2.341(2)
Ir H 1.599(10)
P1 C13 1.810(9)
P1 C7 1.824(9)
P1 C1 1.832(9)
P2 C14 1.827(9)
P2 C21 1.828(10)
P2 C15 1.832(9)
P3 C39 1.804(9)
P3 C27 1.819(9)
P3 C33 1.824(9)
O1 C45 1.352(10)
O1 C46 1.496(12)
N C45 1.312(11)
N C54 1.489(11)
C1 C2 1.393(12)
C1 C6 1.393(12)
C2 C3 1.404(13)
C2 H2 0.9500
C3 C4 1.393(14)
C3 H3 0.9500
C4 C5 1.394(13)
C4 H4 0.9500
C5 C6 1.374(13)
C5 H5 0.9500
C6 H6 0.9500
C7 C8 1.366(12)
C7 C12 1.412(13)
C8 C9 1.385(14)
C8 H8 0.9500
C9 C10 1.380(15)
C9 H9 0.9500
C10 C11 1.368(15)
C10 H10 0.9500
C11 C12 1.383(14)
C11 H11 0.9500
C12 H12 0.9500
C13 C14 1.299(12)
C13 H13 0.9500
C14 H14 0.9500
C15 C16 1.380(13)
C15 C20 1.388(13)
C16 C17 1.400(14)
C16 H16 0.9500
C17 C18 1.388(15)
C17 H17 0.9500
C18 C19 1.350(15)
C18 H18 0.9500
C19 C20 1.402(14)
C19 H19 0.9500
C20 H20 0.9500
C21 C26 1.360(15)
C21 C22 1.398(13)
C22 C23 1.398(13)
C22 H22 0.9500
C23 C24 1.412(17)
C23 H23 0.9500
C24 C25 1.357(17)
C24 H24 0.9500
C25 C26 1.413(14)
C25 H25 0.9500
C26 H26 0.9500
C27 C32 1.380(14)
C27 C28 1.381(13)
C28 C29 1.371(13)
C28 H28 0.9500
C29 C30 1.408(16)
C29 H29 0.9500
C30 C31 1.378(16)
C30 H30 0.9500
C31 C32 1.392(14)
C31 H31 0.9500
C32 H32 0.9500
C33 C34 1.383(12)
C33 C38 1.401(12)
C34 C35 1.375(14)
C34 H34 0.9500
C35 C36 1.396(15)
C35 H35 0.9500
C36 C37 1.366(14)
C36 H36 0.9500
C37 C38 1.387(13)
C37 H37 0.9500
C38 H38 0.9500
C39 C40 1.405(13)
C39 C44 1.415(12)
C40 C41 1.405(13)
C40 H40 0.9500
C41 C42 1.374(14)
C41 H41 0.9500
C42 C43 1.395(13)
C42 H42 0.9500
C43 C44 1.403(12)
C43 H43 0.9500
C44 C45 1.455(12)
C46 C54 1.514(13)
C46 C47 1.519(12)
C46 H46 1.0000
C47 C48 1.513(15)
C47 H47A 0.9900
C47 H47B 0.9900
C48 C53 1.368(14)
C48 C49 1.401(14)
C49 C50 1.367(17)
C49 H49 0.9500
C50 C51 1.346(16)
C50 H50 0.9500
C51 C52 1.403(13)
C51 H51 0.9500
C52 C53 1.401(15)
C52 H52 0.9500
C53 C54 1.503(12)
C54 H54 1.0000
Sb1 F3 1.866(9)
Sb1 F2 1.867(7)
Sb1 F6 1.868(9)
Sb1 F1 1.873(7)
Sb1 F5 1.876(8)
Sb1 F4 1.893(9)
Sb2A F12A 1.80(2)
Sb2A F7A 1.85(2)
Sb2A F8A 1.88(2)
Sb2A F10A 1.882(15)
Sb2A F9A 1.906(15)
Sb2A F11A 1.94(2)
Sb2B F8B 1.820(17)
Sb2B F9B 1.828(15)
Sb2B F11B 1.838(16)
Sb2B F10B 1.843(15)
Sb2B F7B 1.872(16)
Sb2B F12B 1.910(14)
C97A Cl2 1.763(12)
C97A Cl1 1.766(12)
C97B Cl1 1.769(12)
C97B Cl2 1.773(12)
O5 C93B 1.486(10)
O5 C93A 1.488(10)
O5 C94A 1.489(10)
O5 C94B 1.497(10)
C94A C95A 1.558(10)
C93A C92A 1.545(10)
C94B C95B 1.544(10)
C93B C92B 1.535(10)

loop_
_geom_torsion_atom_site_label_1
_geom_torsion_atom_site_label_2
_geom_torsion_atom_site_label_3
_geom_torsion_atom_site_label_4
_geom_torsion
N Ir P1 C13 167.0(4)
O2 Ir P1 C13 -110.0(3)
P2 Ir P1 C13 -6.7(3)
N Ir P1 C7 -73.9(4)
O2 Ir P1 C7 9.0(4)
P2 Ir P1 C7 112.3(3)
N Ir P1 C1 53.8(4)
O2 Ir P1 C1 136.7(4)
P2 Ir P1 C1 -120.0(3)
O2 Ir P2 C14 101.6(4)
P3 Ir P2 C14 -164.7(3)
P1 Ir P2 C14 10.1(3)
O2 Ir P2 C21 -143.1(4)
P3 Ir P2 C21 -49.4(4)
P1 Ir P2 C21 125.4(4)
O2 Ir P2 C15 -11.0(4)
P3 Ir P2 C15 82.8(4)
P1 Ir P2 C15 -102.4(4)
N Ir P3 C39 46.1(3)
O2 Ir P3 C39 -36.3(3)
P2 Ir P3 C39 -140.2(3)
N Ir P3 C27 163.5(4)
O2 Ir P3 C27 81.1(4)
P2 Ir P3 C27 -22.8(4)
N Ir P3 C33 -70.9(4)
O2 Ir P3 C33 -153.3(4)
P2 Ir P3 C33 102.9(3)
O2 Ir N C45 47.4(7)
P3 Ir N C45 -45.5(7)
P1 Ir N C45 139.6(7)
O2 Ir N C54 -128.4(7)
P3 Ir N C54 138.7(7)
P1 Ir N C54 -36.2(7)
C13 P1 C1 C2 89.0(8)
C7 P1 C1 C2 -19.9(8)
Ir P1 C1 C2 -153.3(6)
C13 P1 C1 C6 -81.8(8)
C7 P1 C1 C6 169.3(7)
Ir P1 C1 C6 35.9(9)
C6 C1 C2 C3 0.2(14)
P1 C1 C2 C3 -170.8(7)
C1 C2 C3 C4 -0.3(14)
C2 C3 C4 C5 -2.0(15)
C3 C4 C5 C6 4.4(15)
C4 C5 C6 C1 -4.6(16)
C2 C1 C6 C5 2.3(15)
P1 C1 C6 C5 173.3(8)
C13 P1 C7 C8 -2.7(9)
C1 P1 C7 C8 101.3(8)
Ir P1 C7 C8 -123.0(7)
C13 P1 C7 C12 -178.8(7)
C1 P1 C7 C12 -74.8(8)
Ir P1 C7 C12 61.0(8)
C12 C7 C8 C9 0.9(14)
P1 C7 C8 C9 -175.0(8)
C7 C8 C9 C10 0.1(16)
C8 C9 C10 C11 -0.4(16)
C9 C10 C11 C12 -0.3(17)
C10 C11 C12 C7 1.3(17)
C8 C7 C12 C11 -1.6(14)
P1 C7 C12 C11 174.6(8)
C7 P1 C13 C14 -125.5(8)
C1 P1 C13 C14 127.4(8)
Ir P1 C13 C14 0.3(9)
P1 C13 C14 P2 9.1(11)
C21 P2 C14 C13 -137.2(8)
C15 P2 C14 C13 115.3(9)
Ir P2 C14 C13 -14.2(9)
C14 P2 C15 C16 -106.0(8)
C21 P2 C15 C16 147.8(8)
Ir P2 C15 C16 11.7(10)
C14 P2 C15 C20 65.9(8)
C21 P2 C15 C20 -40.3(8)
Ir P2 C15 C20 -176.5(6)
C20 C15 C16 C17 2.9(15)
P2 C15 C16 C17 174.8(8)
C15 C16 C17 C18 -2.4(17)
C16 C17 C18 C19 0.7(17)
C17 C18 C19 C20 0.5(16)
C16 C15 C20 C19 -1.7(14)
P2 C15 C20 C19 -173.6(7)
C18 C19 C20 C15 0.0(15)
C14 P2 C21 C26 43.3(9)
C15 P2 C21 C26 145.0(8)
Ir P2 C21 C26 -74.5(8)
C14 P2 C21 C22 -137.6(8)
C15 P2 C21 C22 -35.8(9)
Ir P2 C21 C22 104.7(8)
C26 C21 C22 C23 1.1(14)
P2 C21 C22 C23 -178.0(7)
C21 C22 C23 C24 0.9(15)
C22 C23 C24 C25 -1.6(17)
C23 C24 C25 C26 0.3(17)
C22 C21 C26 C25 -2.4(15)
P2 C21 C26 C25 176.7(8)
C24 C25 C26 C21 1.7(16)
C39 P3 C27 C32 -107.1(8)
C33 P3 C27 C32 2.8(9)
Ir P3 C27 C32 131.5(7)
C39 P3 C27 C28 68.6(8)
C33 P3 C27 C28 178.5(7)
Ir P3 C27 C28 -52.7(8)
C32 C27 C28 C29 -0.8(14)
P3 C27 C28 C29 -176.7(8)
C27 C28 C29 C30 0.1(15)
C28 C29 C30 C31 -0.5(16)
C29 C30 C31 C32 1.6(16)
C28 C27 C32 C31 1.8(14)
P3 C27 C32 C31 177.4(7)
C30 C31 C32 C27 -2.3(15)
C39 P3 C33 C34 178.1(7)
C27 P3 C33 C34 71.0(8)
Ir P3 C33 C34 -62.5(8)
C39 P3 C33 C38 -4.0(8)
C27 P3 C33 C38 -111.1(8)
Ir P3 C33 C38 115.4(7)
C38 C33 C34 C35 0.3(14)
P3 C33 C34 C35 178.3(8)
C33 C34 C35 C36 -0.4(16)
C34 C35 C36 C37 0.3(16)
C35 C36 C37 C38 -0.3(15)
C36 C37 C38 C33 0.3(15)
C34 C33 C38 C37 -0.3(14)
P3 C33 C38 C37 -178.1(7)
C27 P3 C39 C40 17.8(8)
C33 P3 C39 C40 -92.2(8)
Ir P3 C39 C40 146.6(7)
C27 P3 C39 C44 -162.3(7)
C33 P3 C39 C44 87.7(7)
Ir P3 C39 C44 -33.5(8)
C44 C39 C40 C41 2.5(14)
P3 C39 C40 C41 -177.6(7)
C39 C40 C41 C42 -0.1(15)
C40 C41 C42 C43 -1.5(14)
C41 C42 C43 C44 0.6(14)
C42 C43 C44 C39 2.0(13)
C42 C43 C44 C45 -175.0(8)
C40 C39 C44 C43 -3.4(12)
P3 C39 C44 C43 176.7(7)
C40 C39 C44 C45 173.5(8)
P3 C39 C44 C45 -6.5(11)
C54 N C45 O1 8.4(10)
Ir N C45 O1 -168.2(6)
C54 N C45 C44 -166.4(9)
Ir N C45 C44 17.0(14)
C46 O1 C45 N 9.6(10)
C46 O1 C45 C44 -174.6(7)
C43 C44 C45 N -161.9(9)
C39 C44 C45 N 21.1(14)
C43 C44 C45 O1 23.2(11)
C39 C44 C45 O1 -153.8(8)
C45 O1 C46 C54 -22.4(8)
C45 O1 C46 C47 -135.7(8)
O1 C46 C47 C48 89.0(8)
C54 C46 C47 C48 -19.8(9)
C46 C47 C48 C53 12.6(10)
C46 C47 C48 C49 -168.7(10)
C53 C48 C49 C50 -0.3(14)
C47 C48 C49 C50 -178.8(9)
C48 C49 C50 C51 -2.2(15)
C49 C50 C51 C52 2.0(15)
C50 C51 C52 C53 0.8(15)
C49 C48 C53 C52 3.0(14)
C47 C48 C53 C52 -178.2(9)
C49 C48 C53 C54 -179.3(9)
C47 C48 C53 C54 -0.6(11)
C51 C52 C53 C48 -3.3(14)
C51 C52 C53 C54 179.5(9)
C45 N C54 C53 90.1(9)
Ir N C54 C53 -93.5(9)
C45 N C54 C46 -22.3(9)
Ir N C54 C46 154.1(6)
C48 C53 C54 N -124.6(9)
C52 C53 C54 N 52.8(13)
C48 C53 C54 C46 -11.9(10)
C52 C53 C54 C46 165.5(10)
O1 C46 C54 N 26.4(8)
C47 C46 C54 N 140.8(7)
O1 C46 C54 C53 -94.9(7)
C47 C46 C54 C53 19.5(9)
Cl2 C97A Cl1 C97B 14.6(19)
Cl2 C97B Cl1 C97A -14.4(19)
Cl1 C97A Cl2 C97B -14.5(19)
Cl1 C97B Cl2 C97A 14.5(19)
C93B O5 C94A C95A 179(3)
C93A O5 C94A C95A -178(3)
C94B O5 C94A C95A -21(7)
C93B O5 C93A C92A 83(6)
C94A O5 C93A C92A 75(3)
C94B O5 C93A C92A 65(4)
C93B O5 C94B C95B 157(3)
C93A O5 C94B C95B 163(3)
C94A O5 C94B C95B 133(10)
C93A O5 C93B C92B -45(5)
C94A O5 C93B C92B 128(3)
C94B O5 C93B C92B 121(3)
